data_7223771
loop_
_publ_author_name
'Cardona, Maria A.'
'Mallia, Carl J.'
'Baisch, Ulrich'
'Magri, David C.'

_publ_section_title
;
 Water-soluble amino(ethanesulfonate) and [bis(ethanesulfonate)]
 anthracenes as fluorescent photoinduced electron transfer (PET) pH
 indicators and Fe3+chemosensors
;
_journal_issue 5
_journal_name_full 'RSC Adv.'
_journal_page_first 3783
_journal_paper_doi 10.1039/C5RA22341E
_journal_volume 6
_journal_year 2016
_chemical_formula_moiety 'C18 H20 K N O4 S, H2 O'
_chemical_formula_sum 'C18 H22 K N O5 S'
_chemical_formula_weight 403.52
_chemical_name_systematic 'potassium amino(ethanesulfonate)anthracene dihydrate'
_space_group_crystal_system monoclinic
_space_group_IT_number 14
_space_group_name_Hall '-P 2ybc'
_space_group_name_H-M_alt 'P 1 21/c 1'
_symmetry_space_group_name_Hall '-P 2ybc'
_symmetry_space_group_name_H-M 'P 1 21/c 1'
_atom_sites_solution_hydrogens difmap
_atom_sites_solution_primary direct
_audit_creation_date 2015-10-23
_audit_creation_method
;
Olex2 1.2
(compiled 2015.01.26 svn.r3150 for OlexSys, GUI svn.r4998)
;
_audit_update_record
;
2015-10-23 deposited with the CCDC.
2015-12-17 downloaded from the CCDC.
;
_cell_angle_alpha 90
_cell_angle_beta 99.236(2)
_cell_angle_gamma 90
_cell_formula_units_Z 4
_cell_length_a 23.671(5)
_cell_length_b 8.6038(19)
_cell_length_c 9.530(2)
_cell_measurement_reflns_used 5820
_cell_measurement_temperature 100
_cell_measurement_theta_max 27.488
_cell_measurement_theta_min 2.445
_cell_volume 1915.7(7)
_computing_cell_refinement 'SAINT v8.27A (Bruker, 2012)'
_computing_data_reduction 'SAINT v8.27A (Bruker, 2012)'
_computing_molecular_graphics 'Olex2 (Dolomanov et al., 2009)'
_computing_publication_material 'Olex2 (Dolomanov et al., 2009)'
_computing_structure_refinement 'ShelXL (Sheldrick, 2008)'
_computing_structure_solution 'XS (Sheldrick, 2008)'
_diffrn_ambient_temperature 100
_diffrn_detector 'CCD area detector'
_diffrn_detector_area_resol_mean 0.0350
_diffrn_detector_type 'Rigaku Saturn724+'
_diffrn_measured_fraction_theta_full 0.980
_diffrn_measured_fraction_theta_max 0.950
_diffrn_measurement_device 'CrystalLogic Kappa (4 circle)'
_diffrn_measurement_device_type 'Kappa Rigaku Saturn724+'
_diffrn_measurement_method 'omega rotation'
_diffrn_radiation_collimation '0.3 x 1.5 Double Pinhole'
_diffrn_radiation_monochromator Synchrotron
_diffrn_radiation_probe x-ray
_diffrn_radiation_wavelength 0.6889
_diffrn_reflns_av_R_equivalents 0.0416
_diffrn_reflns_av_unetI/netI 0.0431
_diffrn_reflns_laue_measured_fraction_full 0.980
_diffrn_reflns_laue_measured_fraction_max 0.950
_diffrn_reflns_limit_h_max 31
_diffrn_reflns_limit_h_min -31
_diffrn_reflns_limit_k_max 11
_diffrn_reflns_limit_k_min -9
_diffrn_reflns_limit_l_max 12
_diffrn_reflns_limit_l_min -12
_diffrn_reflns_number 16779
_diffrn_reflns_point_group_measured_fraction_full 0.980
_diffrn_reflns_point_group_measured_fraction_max 0.950
_diffrn_reflns_theta_full 25.000
_diffrn_reflns_theta_max 27.536
_diffrn_reflns_theta_min 1.690
_diffrn_source Synchrotron
_diffrn_source_type 'Undulator, I19, DLS, RAL'
_diffrn_standards_number 0
_exptl_absorpt_coefficient_mu 0.383
_exptl_absorpt_correction_T_max 0.7455
_exptl_absorpt_correction_T_min 0.5855
_exptl_absorpt_correction_type multi-scan
_exptl_absorpt_process_details
;
SADABS-2012/1 (Bruker,2012) was used for absorption correction.
wR2(int) was 0.0998 before and 0.0492 after correction.
The Ratio of minimum to maximum transmission is 0.7854.
The \l/2 correction factor is 0.0015.
;
_exptl_crystal_colour yellow
_exptl_crystal_colour_primary yellow
_exptl_crystal_density_diffrn 1.399
_exptl_crystal_description plate
_exptl_crystal_F_000 848
_exptl_crystal_size_max 0.05
_exptl_crystal_size_mid 0.05
_exptl_crystal_size_min 0.001
_refine_diff_density_max 0.745
_refine_diff_density_min -0.377
_refine_diff_density_rms 0.069
_refine_ls_extinction_method none
_refine_ls_goodness_of_fit_ref 1.017
_refine_ls_hydrogen_treatment refall
_refine_ls_matrix_type full
_refine_ls_number_parameters 323
_refine_ls_number_reflns 4615
_refine_ls_number_restraints 0
_refine_ls_restrained_S_all 1.017
_refine_ls_R_factor_all 0.0655
_refine_ls_R_factor_gt 0.0451
_refine_ls_shift/su_max 0.000
_refine_ls_shift/su_mean 0.000
_refine_ls_structure_factor_coef Fsqd
_refine_ls_weighting_details 'w=1/[\s^2^(Fo^2^)+(0.0594P)^2^+1.4128P] where P=(Fo^2^+2Fc^2^)/3'
_refine_ls_weighting_scheme calc
_refine_ls_wR_factor_gt 0.1091
_refine_ls_wR_factor_ref 0.1194
_reflns_Friedel_coverage 0.000
_reflns_number_gt 3514
_reflns_number_total 4615
_reflns_threshold_expression 'I > 2\s(I)'
_cod_data_source_file c5ra22341e2.cif
_cod_data_source_block dcm140003p21c
_cod_original_cell_volume 1915.8(7)
_cod_database_code 7223771
_shelx_space_group_comment
;
The symmetry employed for this shelxl refinement is uniquely defined
by the following loop, which should always be used as a source of
symmetry information in preference to the above space-group names.
They are only intended as comments.
;
_shelx_estimated_absorpt_t_max 1.000
_shelx_estimated_absorpt_t_min 0.981
_olex2_refinement_description
;
;
_shelx_shelxl_version_number 2014/7
_olex2_date_sample_data_collection 2014-02-28
_olex2_submission_original_sample_id dcm140003
_olex2_submission_special_instructions 'No special instructions were received'

loop_
_space_group_symop_operation_xyz
'x, y, z'
'-x, y+1/2, -z+1/2'
'-x, -y, -z'
'x, -y-1/2, z-1/2'

loop_
_atom_site_label
_atom_site_type_symbol
_atom_site_fract_x
_atom_site_fract_y
_atom_site_fract_z
_atom_site_U_iso_or_equiv
_atom_site_adp_type
_atom_site_occupancy
_atom_site_site_symmetry_order
_atom_site_calc_flag
K1 K -0.01534(2) 0.90765(6) 0.28753(5) 0.02047(13) Uani 1 1 d
S19 S 0.07358(2) 0.79859(6) 0.04183(5) 0.01848(13) Uani 1 1 d
O22 O 0.08291(6) 0.89971(18) 0.16745(16) 0.0226(3) Uani 1 1 d
O100 O -0.10607(7) 0.7129(2) 0.2856(2) 0.0267(4) Uani 1 1 d
O20 O 0.05393(7) 0.88088(19) -0.09021(16) 0.0265(4) Uani 1 1 d
O21 O 0.03712(6) 0.66542(19) 0.06154(16) 0.0239(3) Uani 1 1 d
N15 N 0.22311(7) 0.5549(2) 0.1434(2) 0.0214(4) Uani 1 1 d
O101 O 0.16340(8) 0.2011(2) 0.48815(19) 0.0325(4) Uani 1 1 d
C16 C 0.24462(10) 0.4784(3) 0.2799(3) 0.0244(5) Uani 1 1 d
C18 C 0.14238(9) 0.7216(3) 0.0246(2) 0.0218(5) Uani 1 1 d
C17 C 0.17172(9) 0.6464(3) 0.1619(2) 0.0218(4) Uani 1 1 d
C1 C 0.31984(10) 0.5712(3) 0.0661(3) 0.0293(5) Uani 1 1 d
C14 C 0.26795(10) 0.6586(3) 0.1021(3) 0.0258(5) Uani 1 1 d
C8 C 0.41620(12) 0.4186(3) -0.0106(4) 0.0427(7) Uani 1 1 d
C13 C 0.31500(11) 0.4955(3) -0.0669(3) 0.0318(6) Uani 1 1 d
C2 C 0.37277(10) 0.5729(3) 0.1604(3) 0.0321(6) Uani 1 1 d
C12 C 0.26131(15) 0.4270(3) -0.2988(3) 0.0423(7) Uani 1 1 d
C3 C 0.38177(10) 0.6512(3) 0.2948(3) 0.0369(6) Uani 1 1 d
C4 C 0.26337(13) 0.4915(3) -0.1668(3) 0.0353(6) Uani 1 1 d
C10 C 0.36116(16) 0.3543(3) -0.2449(4) 0.0497(8) Uani 1 1 d
C9 C 0.36507(13) 0.4203(3) -0.1066(3) 0.0398(7) Uani 1 1 d
C5 C 0.48172(12) 0.5744(4) 0.3390(4) 0.0487(8) Uani 1 1 d
C7 C 0.42185(11) 0.4929(3) 0.1199(3) 0.0379(7) Uani 1 1 d
C11 C 0.31181(18) 0.3586(4) -0.3382(4) 0.0526(9) Uani 1 1 d
C6 C 0.47523(12) 0.4961(3) 0.2159(4) 0.0461(8) Uani 1 1 d
C15 C 0.43388(11) 0.6523(4) 0.3804(4) 0.0433(7) Uani 1 1 d
H3 H 0.3519(11) 0.702(3) 0.328(3) 0.029(7) Uiso 1 1 d
H16A H 0.2532(11) 0.559(3) 0.358(3) 0.029(7) Uiso 1 1 d
H17A H 0.1821(10) 0.724(3) 0.234(3) 0.025(6) Uiso 1 1 d
H14A H 0.2514(11) 0.715(3) 0.018(3) 0.027(7) Uiso 1 1 d
H16B H 0.2769(11) 0.424(3) 0.272(3) 0.021(6) Uiso 1 1 d
H17B H 0.1447(9) 0.572(3) 0.200(2) 0.017(6) Uiso 1 1 d
H14B H 0.2793(11) 0.738(3) 0.173(3) 0.029(7) Uiso 1 1 d
H18A H 0.1614(11) 0.816(3) -0.004(3) 0.026(6) Uiso 1 1 d
H6 H 0.5053(15) 0.440(4) 0.190(3) 0.055(10) Uiso 1 1 d
H4 H 0.2296(12) 0.523(3) -0.145(3) 0.032(7) Uiso 1 1 d
H16C H 0.2164(11) 0.405(3) 0.309(3) 0.030(7) Uiso 1 1 d
H10 H 0.3939(14) 0.302(4) -0.275(3) 0.053(9) Uiso 1 1 d
H8 H 0.4496(14) 0.365(4) -0.036(3) 0.058(10) Uiso 1 1 d
H18B H 0.1364(11) 0.647(4) -0.056(3) 0.036(7) Uiso 1 1 d
H15 H 0.4401(14) 0.705(4) 0.472(4) 0.060(10) Uiso 1 1 d
H10A H -0.1240(13) 0.702(4) 0.205(4) 0.043(9) Uiso 1 1 d
H11 H 0.3063(15) 0.320(5) -0.427(4) 0.068(11) Uiso 1 1 d
H12 H 0.2269(11) 0.426(3) -0.357(3) 0.024(7) Uiso 1 1 d
H5 H 0.5181(14) 0.584(4) 0.407(3) 0.045(9) Uiso 1 1 d
H10C H 0.1884(15) 0.127(5) 0.529(4) 0.059(10) Uiso 1 1 d
H10D H 0.1440(14) 0.223(4) 0.553(4) 0.052(10) Uiso 1 1 d
H10B H -0.0978(15) 0.621(5) 0.307(4) 0.057(11) Uiso 1 1 d

loop_
_atom_site_aniso_label
_atom_site_aniso_U_11
_atom_site_aniso_U_22
_atom_site_aniso_U_33
_atom_site_aniso_U_23
_atom_site_aniso_U_13
_atom_site_aniso_U_12
K1 0.0260(2) 0.0174(3) 0.0185(2) 0.00152(18) 0.00497(16) 0.00242(17)
S19 0.0256(2) 0.0148(3) 0.0156(3) 0.0002(2) 0.00504(18) -0.00009(19)
O22 0.0304(8) 0.0177(8) 0.0206(8) -0.0028(6) 0.0067(6) 0.0000(6)
O100 0.0359(9) 0.0201(10) 0.0238(9) -0.0007(7) 0.0040(7) 0.0002(7)
O20 0.0371(8) 0.0236(9) 0.0193(8) 0.0037(7) 0.0062(6) 0.0033(7)
O21 0.0298(8) 0.0210(9) 0.0207(8) 0.0005(7) 0.0037(6) -0.0058(6)
N15 0.0256(8) 0.0165(10) 0.0241(10) 0.0011(7) 0.0104(7) -0.0002(7)
O101 0.0434(10) 0.0305(11) 0.0240(9) 0.0004(8) 0.0069(8) 0.0098(8)
C16 0.0267(10) 0.0223(13) 0.0252(12) 0.0003(10) 0.0072(9) 0.0011(9)
C18 0.0272(10) 0.0187(12) 0.0210(11) 0.0009(9) 0.0090(8) 0.0007(8)
C17 0.0245(10) 0.0212(12) 0.0210(11) -0.0022(9) 0.0078(8) 0.0018(8)
C1 0.0354(12) 0.0141(12) 0.0444(15) 0.0011(10) 0.0246(11) -0.0001(9)
C14 0.0299(11) 0.0163(12) 0.0346(13) -0.0010(11) 0.0153(10) 0.0000(9)
C8 0.0455(15) 0.0210(14) 0.072(2) 0.0051(13) 0.0414(15) 0.0036(11)
C13 0.0462(13) 0.0138(12) 0.0424(15) 0.0031(11) 0.0284(11) -0.0011(10)
C2 0.0301(11) 0.0166(13) 0.0549(16) 0.0027(11) 0.0229(11) -0.0009(9)
C12 0.073(2) 0.0201(14) 0.0386(16) 0.0019(12) 0.0249(15) -0.0100(13)
C3 0.0285(12) 0.0236(14) 0.0621(19) -0.0033(13) 0.0179(12) -0.0012(10)
C4 0.0554(16) 0.0170(13) 0.0399(15) 0.0040(11) 0.0274(13) -0.0023(11)
C10 0.072(2) 0.0231(15) 0.066(2) -0.0064(14) 0.0480(19) -0.0048(14)
C9 0.0589(17) 0.0142(13) 0.0575(18) -0.0007(12) 0.0429(14) -0.0024(11)
C5 0.0288(13) 0.0365(18) 0.083(2) 0.0055(17) 0.0158(14) -0.0016(11)
C7 0.0366(13) 0.0180(13) 0.0669(19) 0.0058(13) 0.0323(13) 0.0022(10)
C11 0.096(3) 0.0224(16) 0.051(2) -0.0106(14) 0.049(2) -0.0130(15)
C6 0.0329(13) 0.0270(16) 0.085(2) 0.0120(16) 0.0309(14) 0.0045(11)
C15 0.0339(13) 0.0328(17) 0.065(2) -0.0033(15) 0.0130(13) -0.0038(11)

loop_
_atom_type_symbol
_atom_type_description
_atom_type_scat_dispersion_real
_atom_type_scat_dispersion_imag
_atom_type_scat_source
C C 0.0030 0.0010 'International Tables Vol C Tables 4.2.6.8 and 6.1.1.4'
H H 0.0000 0.0000 'International Tables Vol C Tables 4.2.6.8 and 6.1.1.4'
K K 0.2030 0.2500 'International Tables Vol C Tables 4.2.6.8 and 6.1.1.4'
N N 0.0060 0.0030 'International Tables Vol C Tables 4.2.6.8 and 6.1.1.4'
O O 0.0110 0.0060 'International Tables Vol C Tables 4.2.6.8 and 6.1.1.4'
S S 0.1180 0.1170 'International Tables Vol C Tables 4.2.6.8 and 6.1.1.4'

loop_
_geom_angle_atom_site_label_1
_geom_angle_atom_site_label_2
_geom_angle_atom_site_label_3
_geom_angle
_geom_angle_site_symmetry_1
_geom_angle_site_symmetry_3
K1 K1 K1 151.35(2) 2_545 2
K1 K1 K1 120.15(2) 3_576 2_545
K1 K1 K1 77.674(16) 3_576 2
S19 K1 K1 91.164(19) . 2
S19 K1 K1 121.08(2) 4_576 2
S19 K1 K1 62.302(18) 4_576 3_576
S19 K1 K1 134.14(2) . 3_576
S19 K1 K1 60.228(14) . 2_545
S19 K1 K1 61.046(16) 4_576 2_545
S19 K1 S19 88.14(2) 4_576 .
O22 K1 K1 74.81(4) . 2_545
O22 K1 K1 111.98(4) . 3_576
O22 K1 K1 77.65(4) . 2
O22 K1 S19 79.50(4) . 4_576
O22 K1 S19 23.22(3) . .
O22 K1 O20 72.84(5) . 4_576
O22 K1 O21 45.35(4) . .
O22 K1 O21 96.04(5) . 4_576
O100 K1 K1 138.14(4) . 2
O100 K1 K1 104.35(4) . 3_576
O100 K1 K1 63.37(4) . 2_545
O100 K1 S19 94.61(5) . 4_576
O100 K1 S19 112.76(4) . .
O100 K1 O22 134.45(5) . .
O100 K1 O20 83.04(5) . 4_576
O100 K1 O21 89.21(5) . .
O100 K1 O21 95.76(6) . 4_576
O100 K1 O21 106.71(5) . 2
O20 K1 K1 126.37(4) 3_575 2_545
O20 K1 K1 138.30(4) 4_576 2
O20 K1 K1 86.72(3) 4_576 3_576
O20 K1 K1 113.47(4) 3_575 3_576
O20 K1 K1 36.26(3) 4_576 2_545
O20 K1 K1 43.33(4) 3_575 2
O20 K1 S19 25.02(3) 4_576 4_576
O20 K1 S19 161.78(4) 3_575 4_576
O20 K1 S19 72.51(3) 4_576 .
O20 K1 S19 83.48(4) 3_575 .
O20 K1 O22 86.59(5) 3_575 .
O20 K1 O100 103.55(6) 3_575 .
O20 K1 O20 155.72(3) 3_575 4_576
O20 K1 O21 61.20(4) 4_576 .
O20 K1 O21 150.13(5) 3_575 4_576
O20 K1 O21 95.20(5) 3_575 .
O20 K1 O21 75.29(5) 3_575 2
O21 K1 K1 38.39(3) 4_576 3_576
O21 K1 K1 108.11(4) 4_576 2
O21 K1 K1 49.39(4) 2 2
O21 K1 K1 114.15(3) . 2
O21 K1 K1 156.82(4) 2 2_545
O21 K1 K1 38.01(3) . 2_545
O21 K1 K1 143.63(3) . 3_576
O21 K1 K1 82.65(4) 4_576 2_545
O21 K1 K1 39.07(3) 2 3_576
O21 K1 S19 138.52(4) 2 .
O21 K1 S19 24.42(3) . .
O21 K1 S19 83.38(3) . 4_576
O21 K1 S19 109.90(4) 4_576 .
O21 K1 S19 24.43(3) 4_576 4_576
O21 K1 S19 101.15(4) 2 4_576
O21 K1 O22 118.78(5) 2 .
O21 K1 O20 48.33(4) 4_576 4_576
O21 K1 O20 125.78(5) 2 4_576
O21 K1 O21 77.46(5) 2 4_576
O21 K1 O21 107.79(4) 4_576 .
O21 K1 O21 162.88(4) 2 .
K1 S19 K1 104.06(2) 4_575 .
O22 S19 K1 151.18(6) . 4_575
O22 S19 K1 47.68(6) . .
O22 S19 C18 105.91(10) . .
O20 S19 K1 64.31(7) . 4_575
O20 S19 K1 107.69(7) . .
O20 S19 O22 113.75(10) . .
O20 S19 O21 112.26(9) . .
O20 S19 C18 105.69(10) . .
O21 S19 K1 51.67(6) . 4_575
O21 S19 K1 72.27(7) . .
O21 S19 O22 111.95(9) . .
O21 S19 C18 106.59(10) . .
C18 S19 K1 144.10(8) . .
C18 S19 K1 101.98(8) . 4_575
S19 O22 K1 109.10(8) . .
K1 O100 H10A 112(2) . .
K1 O100 H10B 115(2) . .
H10A O100 H10B 101(3) . .
K1 O20 K1 100.40(5) 3_575 4_575
S19 O20 K1 90.68(8) . 4_575
S19 O20 K1 165.30(10) . 3_575
K1 O21 K1 92.60(4) 2_545 .
K1 O21 K1 125.81(5) 4_575 .
K1 O21 K1 102.54(5) 2_545 4_575
S19 O21 K1 83.31(7) . .
S19 O21 K1 103.90(8) . 4_575
S19 O21 K1 149.98(9) . 2_545
C16 N15 C17 107.82(17) . .
C16 N15 C14 109.97(18) . .
C17 N15 C14 110.32(18) . .
H10C O101 H10D 104(3) . .
N15 C16 H16A 110.0(15) . .
N15 C16 H16B 109.3(15) . .
N15 C16 H16C 112.3(15) . .
H16A C16 H16B 110(2) . .
H16A C16 H16C 107(2) . .
H16B C16 H16C 108(2) . .
S19 C18 H18A 100.5(15) . .
S19 C18 H18B 106.9(16) . .
C17 C18 S19 112.01(14) . .
C17 C18 H18A 114.8(15) . .
C17 C18 H18B 112.0(17) . .
H18A C18 H18B 110(2) . .
N15 C17 C18 113.14(17) . .
N15 C17 H17A 109.4(14) . .
N15 C17 H17B 106.6(13) . .
C18 C17 H17A 110.4(15) . .
C18 C17 H17B 110.3(13) . .
H17A C17 H17B 107(2) . .
C13 C1 C14 118.5(2) . .
C13 C1 C2 120.6(2) . .
C2 C1 C14 120.9(2) . .
N15 C14 C1 113.46(19) . .
N15 C14 H14A 108.0(15) . .
N15 C14 H14B 111.6(16) . .
C1 C14 H14A 107.4(15) . .
C1 C14 H14B 111.2(15) . .
H14A C14 H14B 105(2) . .
C9 C8 H8 119(2) . .
C7 C8 C9 122.2(2) . .
C7 C8 H8 119(2) . .
C1 C13 C4 123.2(2) . .
C1 C13 C9 119.1(3) . .
C4 C13 C9 117.6(2) . .
C1 C2 C3 124.1(2) . .
C1 C2 C7 119.2(2) . .
C3 C2 C7 116.7(2) . .
C4 C12 C11 119.9(3) . .
C4 C12 H12 117.5(17) . .
C11 C12 H12 122.6(17) . .
C2 C3 H3 121.0(16) . .
C15 C3 C2 121.9(2) . .
C15 C3 H3 117.1(16) . .
C13 C4 H4 122.7(18) . .
C12 C4 C13 121.6(3) . .
C12 C4 H4 115.4(18) . .
C9 C10 H10 121.1(19) . .
C11 C10 C9 121.3(3) . .
C11 C10 H10 117.6(19) . .
C8 C9 C13 119.4(3) . .
C8 C9 C10 121.6(3) . .
C10 C9 C13 119.0(3) . .
C6 C5 C15 119.6(3) . .
C6 C5 H5 125.5(18) . .
C15 C5 H5 114.9(18) . .
C8 C7 C2 119.4(3) . .
C8 C7 C6 121.9(2) . .
C6 C7 C2 118.7(3) . .
C12 C11 H11 113(2) . .
C10 C11 C12 120.5(3) . .
C10 C11 H11 126(2) . .
C5 C6 C7 122.2(3) . .
C5 C6 H6 121(2) . .
C7 C6 H6 117(2) . .
C3 C15 C5 120.9(3) . .
C3 C15 H15 122(2) . .
C5 C15 H15 117(2) . .

loop_
_geom_bond_atom_site_label_1
_geom_bond_atom_site_label_2
_geom_bond_distance
_geom_bond_site_symmetry_2
K1 K1 4.4399(9) 2
K1 K1 4.3023(12) 3_576
K1 K1 4.4399(10) 2_545
K1 S19 3.4373(8) 4_576
K1 S19 3.5180(8) .
K1 O22 2.7528(16) .
K1 O100 2.7214(18) .
K1 O20 2.6702(17) 3_575
K1 O20 3.0978(18) 4_576
K1 O21 2.7777(16) 4_576
K1 O21 3.3739(17) .
K1 O21 2.7370(17) 2
S19 K1 3.4374(8) 4_575
S19 O22 1.4677(16) .
S19 O20 1.4537(16) .
S19 O21 1.4645(16) .
S19 C18 1.790(2) .
O100 H10A 0.83(3) .
O100 H10B 0.83(4) .
O20 K1 2.6701(17) 3_575
O20 K1 3.0978(18) 4_575
O21 K1 2.7370(17) 2_545
O21 K1 2.7778(16) 4_575
N15 C16 1.474(3) .
N15 C17 1.483(3) .
N15 C14 1.487(3) .
O101 H10C 0.91(4) .
O101 H10D 0.85(3) .
C16 H16A 1.01(3) .
C16 H16B 0.91(3) .
C16 H16C 0.99(3) .
C18 C17 1.523(3) .
C18 H18A 0.99(3) .
C18 H18B 0.99(3) .
C17 H17A 0.97(3) .
C17 H17B 1.01(2) .
C1 C14 1.526(3) .
C1 C13 1.414(4) .
C1 C2 1.420(4) .
C14 H14A 0.96(3) .
C14 H14B 0.96(3) .
C8 C9 1.396(5) .
C8 C7 1.385(4) .
C8 H8 0.98(3) .
C13 C4 1.424(4) .
C13 C9 1.453(3) .
C2 C3 1.433(4) .
C2 C7 1.455(3) .
C12 C4 1.369(4) .
C12 C11 1.435(5) .
C12 H12 0.91(3) .
C3 C15 1.365(4) .
C3 H3 0.93(3) .
C4 H4 0.90(3) .
C10 C9 1.424(4) .
C10 C11 1.350(5) .
C10 H10 0.98(3) .
C5 C6 1.340(5) .
C5 C15 1.425(4) .
C5 H5 1.00(3) .
C7 C6 1.437(4) .
C11 H11 0.90(4) .
C6 H6 0.93(3) .
C15 H15 0.97(4) .

loop_
_geom_hbond_atom_site_label_D
_geom_hbond_atom_site_label_H
_geom_hbond_atom_site_label_A
_geom_hbond_distance_DH
_geom_hbond_distance_HA
_geom_hbond_distance_DA
_geom_hbond_angle_DHA
_geom_hbond_site_symmetry_A
O100 H10A O101 0.83(3) 1.92(3) 2.742(3) 173(3) 2
O101 H10C N15 0.91(4) 2.01(4) 2.893(3) 163(3) 4_566
O101 H10D O100 0.85(3) 1.98(4) 2.825(3) 174(3) 3_566
O100 H10B O22 0.83(4) 1.95(4) 2.772(3) 172(4) 2_545

loop_
_geom_torsion_atom_site_label_1
_geom_torsion_atom_site_label_2
_geom_torsion_atom_site_label_3
_geom_torsion_atom_site_label_4
_geom_torsion
_geom_torsion_site_symmetry_1
_geom_torsion_site_symmetry_4
K1 S19 O22 K1 13.30(18) 4_575 .
K1 S19 O20 K1 139.2(4) 4_575 3_575
K1 S19 O20 K1 41.7(4) . 3_575
K1 S19 O20 K1 -97.44(4) . 4_575
K1 S19 O21 K1 -83.58(18) . 2_545
K1 S19 O21 K1 -125.30(6) 4_575 .
K1 S19 O21 K1 125.30(6) . 4_575
K1 S19 O21 K1 151.1(2) 4_575 2_545
K1 S19 C18 C17 15.9(3) . .
K1 S19 C18 C17 -119.87(16) 4_575 .
S19 C18 C17 N15 168.67(15) . .
O22 S19 O20 K1 -148.26(7) . 4_575
O22 S19 O20 K1 -9.1(4) . 3_575
O22 S19 O21 K1 152.32(8) . 4_575
O22 S19 O21 K1 27.01(8) . .
O22 S19 O21 K1 -56.6(2) . 2_545
O22 S19 C18 C17 52.75(19) . .
O20 S19 O22 K1 92.77(10) . .
O20 S19 O21 K1 174.07(17) . 2_545
O20 S19 O21 K1 -102.35(8) . .
O20 S19 O21 K1 22.95(10) . 4_575
O20 S19 C18 C17 173.76(16) . .
O21 S19 O22 K1 -35.81(11) . .
O21 S19 O20 K1 -19.85(9) . 4_575
O21 S19 O20 K1 119.3(4) . 3_575
O21 S19 C18 C17 -66.62(19) . .
C16 N15 C17 C18 -175.46(19) . .
C16 N15 C14 C1 67.2(3) . .
C18 S19 O22 K1 -151.59(9) . .
C18 S19 O20 K1 -124.9(4) . 3_575
C18 S19 O20 K1 95.97(9) . 4_575
C18 S19 O21 K1 58.8(2) . 2_545
C18 S19 O21 K1 -92.32(9) . 4_575
C18 S19 O21 K1 142.38(8) . .
C17 N15 C14 C1 -174.0(2) . .
C1 C13 C4 C12 175.1(2) . .
C1 C13 C9 C8 2.7(4) . .
C1 C13 C9 C10 -175.4(2) . .
C1 C2 C3 C15 -178.5(3) . .
C1 C2 C7 C8 0.9(4) . .
C1 C2 C7 C6 179.7(2) . .
C14 N15 C17 C18 64.4(3) . .
C14 C1 C13 C4 -2.6(3) . .
C14 C1 C13 C9 176.0(2) . .
C14 C1 C2 C3 1.4(4) . .
C14 C1 C2 C7 -177.7(2) . .
C8 C7 C6 C5 176.6(3) . .
C13 C1 C14 N15 76.6(3) . .
C13 C1 C2 C3 177.8(2) . .
C13 C1 C2 C7 -1.3(3) . .
C2 C1 C14 N15 -106.9(3) . .
C2 C1 C13 C4 -179.1(2) . .
C2 C1 C13 C9 -0.5(3) . .
C2 C3 C15 C5 -0.2(4) . .
C2 C7 C6 C5 -2.2(4) . .
C3 C2 C7 C8 -178.3(2) . .
C3 C2 C7 C6 0.5(3) . .
C4 C13 C9 C8 -178.6(2) . .
C4 C13 C9 C10 3.3(3) . .
C4 C12 C11 C10 1.4(4) . .
C9 C8 C7 C2 1.4(4) . .
C9 C8 C7 C6 -177.4(2) . .
C9 C13 C4 C12 -3.5(4) . .
C9 C10 C11 C12 -1.5(4) . .
C7 C8 C9 C13 -3.2(4) . .
C7 C8 C9 C10 174.8(3) . .
C7 C2 C3 C15 0.6(4) . .
C11 C12 C4 C13 1.2(4) . .
C11 C10 C9 C8 -178.9(3) . .
C11 C10 C9 C13 -0.9(4) . .
C6 C5 C15 C3 -1.4(5) . .
C15 C5 C6 C7 2.6(4) . .
